data_1532168
loop_
_publ_author_name
'Swafford, S.H.'
'Holt, E.M.'

_publ_section_title
;
 New synthetic approaches to monophosphate fluoride ceramics: synthesis
 and structural characterization of Na2 Mg (P O4) F and Sr5 (P O4)3 F
;
_journal_name_full 'Solid State Sciences'
_journal_page_first 807
_journal_page_last 812
_journal_volume 4
_journal_year 2002
_chemical_formula_sum 'F Mg Na2 O4 P'
_chemical_name_systematic 'Na2 Mg (P O4) F'
_space_group_IT_number 60
_symmetry_space_group_name_Hall '-P 2n 2ab'
_symmetry_space_group_name_H-M 'P b c n'
_cell_angle_alpha 90
_cell_angle_beta 90
_cell_angle_gamma 90
_cell_formula_units_Z 8
_cell_length_a 5.223
_cell_length_b 13.818
_cell_length_c 11.749
_cell_volume 847.942
_citation_journal_id_ASTM SSSCFJ
_cod_data_source_file Swafford_SSSCFJ_2002_942.cif
_cod_data_source_block F1Mg1Na2O4P1
_cod_original_cell_volume 847.9419
_cod_original_formula_sum 'F1 Mg1 Na2 O4 P1'
_cod_database_code 1532168

loop_
_symmetry_equiv_pos_as_xyz
x,y,z
-x+1/2,-y+1/2,z+1/2
x+1/2,-y+1/2,-z
-x,y,-z+1/2
-x,-y,-z
x-1/2,y-1/2,-z-1/2
-x-1/2,y-1/2,z
x,-y,z-1/2

loop_
_atom_site_label
_atom_site_type_symbol
_atom_site_fract_x
_atom_site_fract_y
_atom_site_fract_z
_atom_site_occupancy
_atom_site_U_iso_or_equiv
F1 F-1 0.5 0.37771 0.25 1 0.0
P1 P+5 0.207 0.38237 0.91249 1 0.0
O1 O-2 0.2864 0.28232 0.86943 1 0.0
O3 O-2 0.2629 0.39183 0.0415 1 0.0
F2 F-1 0 0.41148 0.25 1 0.0
Na2 Na+1 0.2558 0.37699 0.41917 1 0.0
O2 O-2 0.3545 0.46314 0.84774 1 0.0
O4 O-2 -0.0843 0.39915 0.89241 1 0.0
Na1 Na+1 0.2411 0.25402 0.17128 1 0.0
Mg1 Mg+2 0.2784 0.48676 0.17633 1 0.0
